data_4505037
loop_
_publ_author_name
'Lewis, Gareth R.'
'Steele, Gerry'
'McBride, Lorraine'
'Florence, Alastair J.'
'Kennedy, Alan R.'
'Shankland, Norman'
'David, William I. F.'
'Shankland, Kenneth'
'Teat, Simon J.'

_publ_section_title
;
 Hydrophobic vs. Hydrophilic:&#x2009; Ionic Competition in Remacemide Salt
 Structures
;
_journal_issue 2
_journal_name_full 'Crystal Growth &amp; Design'
_journal_page_first 427
_journal_paper_doi 10.1021/cg049836u
_journal_volume 5
_journal_year 2005
_chemical_formula_moiety 'C17 H21 N2 O, Cl'
_chemical_formula_sum 'C17 H21 Cl N2 O'
_chemical_formula_weight 304.81
_chemical_name_common 'remacemide hydrochloride salt'
_chemical_name_systematic
; 
2-Amino-N-(1-methyl-1,12-diphenylethyl)-acetamide hydrochloride
;
_space_group_IT_number 4
_symmetry_cell_setting monoclinic
_symmetry_space_group_name_Hall 'P 2yb'
_symmetry_space_group_name_H-M 'P 1 21 1'
_atom_sites_solution_hydrogens geom
_atom_sites_solution_primary direct
_atom_sites_solution_secondary difmap
_audit_creation_method SHELXL-97
_cell_angle_alpha 90.00
_cell_angle_beta 90.770(18)
_cell_angle_gamma 90.00
_cell_formula_units_Z 4
_cell_length_a 10.660(2)
_cell_length_b 8.712(2)
_cell_length_c 17.624(3)
_cell_measurement_reflns_used 25
_cell_measurement_temperature 150(2)
_cell_measurement_theta_max 13.22
_cell_measurement_theta_min 11.06
_cell_volume 1636.6(6)
_computing_cell_refinement 'MSC/Rigaku diffractometer control'
_computing_data_collection
;
MSC/Rigaku diffractometer control (Molecular Structure Company, 1985)
;
_computing_data_reduction 'texsan (Molecular Structure Company, 1993)'
_computing_molecular_graphics 'Materials Studio (Accelrys, 2003)'
_computing_publication_material SHELXL-97
_computing_structure_refinement 'SHELXL-97 (Sheldrick, 1997)'
_computing_structure_solution 'SIR (Altomare, 1994)'
_diffrn_ambient_temperature 150(2)
_diffrn_measured_fraction_theta_full 0.998
_diffrn_measured_fraction_theta_max 0.998
_diffrn_measurement_device_type 'Rigaku AFC7S'
_diffrn_measurement_method \w/2\q
_diffrn_radiation_monochromator graphite
_diffrn_radiation_source 'fine-focus sealed tube'
_diffrn_radiation_type MoK\a
_diffrn_radiation_wavelength 0.71069
_diffrn_reflns_av_R_equivalents 0.0286
_diffrn_reflns_av_sigmaI/netI 0.0519
_diffrn_reflns_limit_h_max 13
_diffrn_reflns_limit_h_min 0
_diffrn_reflns_limit_k_max 11
_diffrn_reflns_limit_k_min 0
_diffrn_reflns_limit_l_max 22
_diffrn_reflns_limit_l_min -22
_diffrn_reflns_number 4203
_diffrn_reflns_theta_full 27.49
_diffrn_reflns_theta_max 27.49
_diffrn_reflns_theta_min 2.61
_diffrn_standards_decay_% 0
_diffrn_standards_interval_count 150
_diffrn_standards_number 3
_exptl_absorpt_coefficient_mu 0.234
_exptl_absorpt_correction_type none
_exptl_crystal_colour colourless
_exptl_crystal_density_diffrn 1.237
_exptl_crystal_density_method 'not measured'
_exptl_crystal_description plate
_exptl_crystal_F_000 648
_exptl_crystal_size_max 0.55
_exptl_crystal_size_mid 0.40
_exptl_crystal_size_min 0.15
_refine_diff_density_max 0.200
_refine_diff_density_min -0.196
_refine_diff_density_rms 0.046
_refine_ls_abs_structure_details 'Flack H D (1983), Acta Cryst. A39, 876-881'
_refine_ls_abs_structure_Flack 0.05(6)
_refine_ls_extinction_method none
_refine_ls_goodness_of_fit_ref 1.021
_refine_ls_hydrogen_treatment 'see text'
_refine_ls_matrix_type full
_refine_ls_number_parameters 413
_refine_ls_number_reflns 3996
_refine_ls_number_restraints 0
_refine_ls_restrained_S_all 1.021
_refine_ls_R_factor_all 0.0594
_refine_ls_R_factor_gt 0.0344
_refine_ls_shift/su_max 0.001
_refine_ls_shift/su_mean 0.000
_refine_ls_structure_factor_coef Fsqd
_refine_ls_weighting_details 'w=1/[\s^2^(Fo^2^)+(0.0440P)^2^+0.1495P] where P=(Fo^2^+2Fc^2^)/3'
_refine_ls_weighting_scheme calc
_refine_ls_wR_factor_gt 0.0840
_refine_ls_wR_factor_ref 0.0915
_reflns_number_gt 3244
_reflns_number_total 3996
_reflns_threshold_expression >2sigma(I)
_cod_data_source_file cg049836usi20040520_063540.cif
_cod_data_source_block 2
_cod_depositor_comments
;
The following automatic conversions were performed:

'_refine_ls_weighting_scheme' value 'calc
w=1/[\s^2^(Fo^2^)+(0.0440P)^2^+0.1495P] where P=(Fo^2^+2Fc^2^)/3' was
changed to 'calc'. New tag '_refine_ls_weighting_details' was
created. The value of the new tag was set to
'w=1/[\s^2^(Fo^2^)+(0.0440P)^2^+0.1495P] where P=(Fo^2^+2Fc^2^)/3'.

Automatic conversion script
Id: cif_fix_values 3143 2015-03-26 13:38:13Z robertas 
;
_cod_original_cell_volume 1636.7(6)
_cod_original_sg_symbol_H-M P21
_cod_database_code 4505037

loop_
_symmetry_equiv_pos_as_xyz
'x, y, z'
'-x, y+1/2, -z'

loop_
_atom_site_label
_atom_site_type_symbol
_atom_site_fract_x
_atom_site_fract_y
_atom_site_fract_z
_atom_site_U_iso_or_equiv
_atom_site_adp_type
_atom_site_occupancy
_atom_site_calc_flag
_atom_site_refinement_flags
Cl1 Cl -1.08562(7) 0.29167(8) -0.56423(4) 0.02932(16) Uani 1 d .
Cl2 Cl -0.46541(6) 0.73735(12) -0.55815(4) 0.02725(15) Uani 1 d .
O1 O -0.78080(18) -0.1705(2) -0.63634(11) 0.0254(4) Uani 1 d .
O1' O -0.7936(2) 0.3540(3) -0.67094(11) 0.0296(5) Uani 1 d .
N1 N -0.6820(2) -0.0368(3) -0.51135(14) 0.0232(5) Uani 1 d .
H1 H -0.737(3) -0.087(5) -0.4797(19) 0.036(10) Uiso 1 d .
H2 H -0.638(3) 0.022(4) -0.4808(18) 0.025(8) Uiso 1 d .
H3 H -0.626(3) -0.098(4) -0.5320(18) 0.029(9) Uiso 1 d .
N2 N -0.8744(3) 0.0481(3) -0.67857(15) 0.0271(5) Uani 1 d .
H4 H -0.877(3) 0.131(5) -0.670(2) 0.027(10) Uiso 1 d .
N1' N -0.8983(2) 0.5746(3) -0.57256(16) 0.0263(5) Uani 1 d .
H1' H -0.905(3) 0.634(5) -0.611(2) 0.030(9) Uiso 1 d .
H2' H -0.914(4) 0.619(6) -0.525(2) 0.061(13) Uiso 1 d .
H3' H -0.960(4) 0.491(6) -0.577(2) 0.063(13) Uiso 1 d .
N2' N -0.6325(2) 0.5231(3) -0.67693(13) 0.0220(5) Uani 1 d .
H4' H -0.599(3) 0.590(4) -0.6519(19) 0.028(9) Uiso 1 d .
C1 C -0.7421(3) 0.0633(4) -0.56885(17) 0.0281(6) Uani 1 d .
H1A H -0.6786 0.1326 -0.5908 0.034 Uiso 1 calc R
H1B H -0.8070 0.1273 -0.5446 0.034 Uiso 1 calc R
C2 C -0.8022(3) -0.0326(4) -0.63162(15) 0.0234(6) Uani 1 d .
C3 C -0.9272(3) -0.0102(3) -0.75090(14) 0.0217(5) Uani 1 d .
C4 C -0.8187(3) -0.0418(4) -0.80460(17) 0.0317(7) Uani 1 d .
H4A H -0.7679 0.0513 -0.8098 0.038 Uiso 1 calc R
H4B H -0.8522 -0.0721 -0.8544 0.038 Uiso 1 calc R
H4C H -0.7664 -0.1248 -0.7839 0.038 Uiso 1 calc R
C5 C -1.0063(2) -0.1518(4) -0.73486(15) 0.0207(5) Uani 1 d .
C6 C -1.0913(3) -0.1478(5) -0.67534(17) 0.0342(7) Uani 1 d .
H6 H -1.1001 -0.0571 -0.6460 0.041 Uiso 1 calc R
C7 C -1.1635(3) -0.2771(6) -0.6589(2) 0.0537(12) Uani 1 d .
H7 H -1.2221 -0.2733 -0.6188 0.064 Uiso 1 calc R
C8 C -1.1506(4) -0.4107(6) -0.7005(3) 0.0586(13) Uani 1 d .
H8 H -1.1984 -0.4990 -0.6882 0.070 Uiso 1 calc R
C9 C -1.0682(4) -0.4147(5) -0.7595(3) 0.0507(10) Uani 1 d .
H9 H -1.0596 -0.5059 -0.7885 0.061 Uiso 1 calc R
C10 C -0.9967(3) -0.2853(4) -0.7771(2) 0.0337(7) Uani 1 d .
H10 H -0.9409 -0.2889 -0.8186 0.040 Uiso 1 calc R
C11 C -1.0105(3) 0.1236(4) -0.78127(17) 0.0288(6) Uani 1 d .
H11A H -1.0852 0.1324 -0.7488 0.035 Uiso 1 calc R
H11B H -0.9627 0.2206 -0.7765 0.035 Uiso 1 calc R
C12 C -1.0541(3) 0.1057(4) -0.86308(16) 0.0272(6) Uani 1 d .
C13 C -1.1575(3) 0.0163(4) -0.88225(18) 0.0338(7) Uani 1 d .
H13 H -1.2026 -0.0345 -0.8435 0.041 Uiso 1 calc R
C14 C -1.1955(3) 0.0005(5) -0.9574(2) 0.0444(9) Uani 1 d .
H14 H -1.2666 -0.0607 -0.9699 0.053 Uiso 1 calc R
C15 C -1.1302(3) 0.0736(5) -1.01392(19) 0.0461(9) Uani 1 d .
H15 H -1.1558 0.0619 -1.0654 0.055 Uiso 1 calc R
C16 C -1.0281(4) 0.1631(5) -0.9958(2) 0.0461(9) Uani 1 d .
H16 H -0.9835 0.2143 -1.0346 0.055 Uiso 1 calc R
C17 C -0.9903(3) 0.1787(5) -0.92048(19) 0.0390(8) Uani 1 d .
H17 H -0.9194 0.2405 -0.9082 0.047 Uiso 1 calc R
C1' C -0.7653(3) 0.5236(3) -0.56650(16) 0.0224(6) Uani 1 d .
H1A' H -0.7558 0.4442 -0.5267 0.027 Uiso 1 calc R
H1B' H -0.7102 0.6114 -0.5532 0.027 Uiso 1 calc R
C2' C -0.7303(3) 0.4584(3) -0.64351(15) 0.0216(5) Uani 1 d .
C3' C -0.5835(2) 0.4736(3) -0.75118(14) 0.0203(5) Uani 1 d .
C4' C -0.6898(3) 0.4791(4) -0.81034(15) 0.0261(6) Uani 1 d .
H4A' H -0.7525 0.4007 -0.7984 0.031 Uiso 1 calc R
H4B' H -0.6558 0.4593 -0.8608 0.031 Uiso 1 calc R
H4C' H -0.7292 0.5807 -0.8097 0.031 Uiso 1 calc R
C5' C -0.5250(2) 0.3148(3) -0.74253(15) 0.0212(6) Uani 1 d .
C6' C -0.4621(3) 0.2749(4) -0.67556(18) 0.0379(8) Uani 1 d .
H6' H -0.4579 0.3465 -0.6350 0.045 Uiso 1 calc R
C7' C -0.4053(4) 0.1325(5) -0.6671(2) 0.0487(10) Uani 1 d .
H7' H -0.3627 0.1075 -0.6211 0.058 Uiso 1 calc R
C8' C -0.4108(3) 0.0271(4) -0.7253(2) 0.0413(8) Uani 1 d .
H8' H -0.3726 -0.0708 -0.7194 0.050 Uiso 1 calc R
C9' C -0.4718(3) 0.0646(4) -0.7920(2) 0.0397(8) Uani 1 d .
H9' H -0.4750 -0.0071 -0.8326 0.048 Uiso 1 calc R
C10' C -0.5286(3) 0.2071(4) -0.80013(17) 0.0294(7) Uani 1 d .
H10' H -0.5711 0.2311 -0.8464 0.035 Uiso 1 calc R
C11' C -0.4834(3) 0.5956(4) -0.77131(16) 0.0257(6) Uani 1 d .
H111 H -0.5204 0.6989 -0.7649 0.031 Uiso 1 calc R
H112 H -0.4122 0.5864 -0.7350 0.031 Uiso 1 calc R
C12' C -0.4339(3) 0.5822(4) -0.85107(16) 0.0271(6) Uani 1 d .
C13' C -0.3385(3) 0.4791(4) -0.86871(18) 0.0354(7) Uani 1 d .
H13' H -0.3018 0.4174 -0.8300 0.042 Uiso 1 calc R
C14' C -0.2968(3) 0.4666(5) -0.9435(2) 0.0461(9) Uani 1 d .
H14' H -0.2320 0.3960 -0.9553 0.055 Uiso 1 calc R
C15' C -0.3494(4) 0.5561(6) -0.9999(2) 0.0522(10) Uani 1 d .
H15' H -0.3210 0.5466 -1.0505 0.063 Uiso 1 calc R
C16' C -0.4430(4) 0.6592(5) -0.98342(19) 0.0480(10) Uani 1 d .
H16' H -0.4789 0.7209 -1.0225 0.058 Uiso 1 calc R
C17' C -0.4849(3) 0.6726(4) -0.90899(18) 0.0382(8) Uani 1 d .
H17' H -0.5491 0.7443 -0.8977 0.046 Uiso 1 calc R

loop_
_atom_site_aniso_label
_atom_site_aniso_U_11
_atom_site_aniso_U_22
_atom_site_aniso_U_33
_atom_site_aniso_U_23
_atom_site_aniso_U_13
_atom_site_aniso_U_12
Cl1 0.0317(3) 0.0248(3) 0.0316(3) 0.0057(3) 0.0078(3) -0.0024(3)
Cl2 0.0258(3) 0.0258(3) 0.0300(3) -0.0004(3) -0.0035(2) 0.0049(3)
O1 0.0277(10) 0.0180(11) 0.0305(10) -0.0008(8) -0.0041(8) -0.0002(8)
O1' 0.0356(11) 0.0230(10) 0.0302(11) -0.0051(9) 0.0058(9) -0.0075(10)
N1 0.0242(12) 0.0198(12) 0.0254(12) -0.0021(10) -0.0040(10) 0.0005(10)
N2 0.0387(14) 0.0148(13) 0.0277(13) -0.0034(10) -0.0116(10) 0.0030(11)
N1' 0.0267(12) 0.0225(12) 0.0298(13) -0.0058(11) 0.0066(10) -0.0030(11)
N2' 0.0257(12) 0.0199(12) 0.0206(11) -0.0031(10) 0.0010(9) -0.0018(10)
C1 0.0345(15) 0.0181(14) 0.0313(15) 0.0007(12) -0.0118(12) -0.0025(12)
C2 0.0259(13) 0.0217(14) 0.0225(13) 0.0004(11) -0.0022(10) -0.0022(12)
C3 0.0270(13) 0.0184(13) 0.0196(12) 0.0009(11) -0.0024(10) -0.0015(11)
C4 0.0282(15) 0.0383(18) 0.0287(15) 0.0056(14) 0.0045(12) -0.0019(14)
C5 0.0154(12) 0.0225(13) 0.0240(13) 0.0040(11) -0.0038(10) 0.0014(11)
C6 0.0239(14) 0.0471(19) 0.0317(16) 0.0087(15) -0.0007(12) 0.0021(14)
C7 0.0249(15) 0.085(3) 0.051(2) 0.039(2) -0.0048(14) -0.008(2)
C8 0.039(2) 0.051(3) 0.084(3) 0.040(2) -0.030(2) -0.023(2)
C9 0.046(2) 0.0245(17) 0.081(3) 0.0056(19) -0.029(2) -0.0078(16)
C10 0.0320(15) 0.0236(16) 0.0453(18) -0.0010(14) -0.0110(13) -0.0038(13)
C11 0.0400(17) 0.0186(14) 0.0277(15) 0.0019(12) -0.0060(13) 0.0022(12)
C12 0.0306(14) 0.0238(15) 0.0271(14) 0.0007(12) -0.0066(11) 0.0039(12)
C13 0.0275(15) 0.0384(18) 0.0354(16) 0.0063(14) -0.0026(12) -0.0036(14)
C14 0.0398(18) 0.048(2) 0.0446(19) -0.0026(17) -0.0176(15) -0.0078(17)
C15 0.051(2) 0.057(2) 0.0301(17) -0.0016(17) -0.0153(15) 0.003(2)
C16 0.050(2) 0.061(3) 0.0277(15) 0.0106(17) -0.0056(15) -0.005(2)
C17 0.0380(17) 0.044(2) 0.0345(16) 0.0087(16) -0.0094(14) -0.0117(16)
C1' 0.0272(14) 0.0175(13) 0.0225(13) 0.0010(10) 0.0034(11) -0.0002(11)
C2' 0.0242(13) 0.0158(12) 0.0248(13) 0.0002(11) 0.0009(10) 0.0027(11)
C3' 0.0222(12) 0.0218(13) 0.0169(12) -0.0015(11) 0.0011(10) -0.0010(11)
C4' 0.0246(14) 0.0278(15) 0.0257(13) -0.0004(12) -0.0039(11) 0.0020(12)
C5' 0.0197(12) 0.0195(15) 0.0246(13) -0.0017(11) 0.0023(10) 0.0000(11)
C6' 0.0432(17) 0.037(2) 0.0330(15) -0.0068(14) -0.0095(13) 0.0124(15)
C7' 0.056(2) 0.045(2) 0.045(2) 0.0023(17) -0.0129(17) 0.0217(19)
C8' 0.0341(17) 0.0261(17) 0.064(2) -0.0001(16) -0.0015(16) 0.0085(14)
C9' 0.0403(18) 0.0298(18) 0.049(2) -0.0129(16) 0.0003(15) 0.0033(15)
C10' 0.0321(15) 0.0288(17) 0.0274(14) -0.0056(12) -0.0010(11) 0.0037(13)
C11' 0.0292(14) 0.0244(15) 0.0235(14) -0.0026(12) 0.0011(11) -0.0044(12)
C12' 0.0284(14) 0.0272(15) 0.0258(14) -0.0053(12) 0.0037(11) -0.0090(13)
C13' 0.0266(15) 0.043(2) 0.0369(16) -0.0035(15) 0.0037(12) -0.0035(14)
C14' 0.0342(17) 0.058(2) 0.046(2) -0.0136(19) 0.0174(15) -0.0048(18)
C15' 0.058(2) 0.069(3) 0.0303(17) -0.0039(19) 0.0182(16) -0.013(2)
C16' 0.063(2) 0.054(2) 0.0269(16) 0.0070(16) 0.0060(16) -0.005(2)
C17' 0.0482(19) 0.0360(18) 0.0307(16) 0.0048(14) 0.0080(14) -0.0009(16)

loop_
_atom_type_symbol
_atom_type_description
_atom_type_scat_dispersion_real
_atom_type_scat_dispersion_imag
_atom_type_scat_source
Cl Cl 0.1484 0.1585 'International Tables Vol C Tables 4.2.6.8 and 6.1.1.4'
O O 0.0106 0.0060 'International Tables Vol C Tables 4.2.6.8 and 6.1.1.4'
N N 0.0061 0.0033 'International Tables Vol C Tables 4.2.6.8 and 6.1.1.4'
C C 0.0033 0.0016 'International Tables Vol C Tables 4.2.6.8 and 6.1.1.4'
H H 0.0000 0.0000 'International Tables Vol C Tables 4.2.6.8 and 6.1.1.4'

loop_
_geom_angle_atom_site_label_1
_geom_angle_atom_site_label_2
_geom_angle_atom_site_label_3
_geom_angle
C1 N1 H1 115(2)
C1 N1 H2 108(2)
H1 N1 H2 104(3)
C1 N1 H3 111(2)
H1 N1 H3 114(3)
H2 N1 H3 104(3)
C2 N2 C3 124.6(3)
C2 N2 H4 114(3)
C3 N2 H4 120(3)
C1' N1' H1' 108(2)
C1' N1' H2' 104(3)
H1' N1' H2' 116(4)
C1' N1' H3' 115(3)
H1' N1' H3' 109(3)
H2' N1' H3' 105(4)
C2' N2' C3' 123.8(2)
C2' N2' H4' 114(2)
C3' N2' H4' 122(2)
N1 C1 C2 110.5(2)
N1 C1 H1A 109.6
C2 C1 H1A 109.6
N1 C1 H1B 109.6
C2 C1 H1B 109.6
H1A C1 H1B 108.1
O1 C2 N2 125.8(3)
O1 C2 C1 120.7(3)
N2 C2 C1 113.5(3)
N2 C3 C5 108.9(2)
N2 C3 C4 108.3(2)
C5 C3 C4 113.2(2)
N2 C3 C11 104.4(2)
C5 C3 C11 110.8(2)
C4 C3 C11 110.8(2)
C3 C4 H4A 109.5
C3 C4 H4B 109.5
H4A C4 H4B 109.5
C3 C4 H4C 109.5
H4A C4 H4C 109.5
H4B C4 H4C 109.5
C10 C5 C6 118.6(3)
C10 C5 C3 122.4(2)
C6 C5 C3 119.1(3)
C5 C6 C7 120.0(4)
C5 C6 H6 120.0
C7 C6 H6 120.0
C8 C7 C6 120.7(3)
C8 C7 H7 119.7
C6 C7 H7 119.7
C9 C8 C7 119.5(3)
C9 C8 H8 120.2
C7 C8 H8 120.2
C8 C9 C10 120.3(4)
C8 C9 H9 119.9
C10 C9 H9 119.9
C5 C10 C9 120.9(3)
C5 C10 H10 119.6
C9 C10 H10 119.6
C12 C11 C3 114.6(2)
C12 C11 H11A 108.6
C3 C11 H11A 108.6
C12 C11 H11B 108.6
C3 C11 H11B 108.6
H11A C11 H11B 107.6
C17 C12 C13 118.5(3)
C17 C12 C11 120.1(3)
C13 C12 C11 121.4(3)
C14 C13 C12 120.6(3)
C14 C13 H13 119.7
C12 C13 H13 119.7
C15 C14 C13 120.0(3)
C15 C14 H14 120.0
C13 C14 H14 120.0
C16 C15 C14 120.0(3)
C16 C15 H15 120.0
C14 C15 H15 120.0
C15 C16 C17 119.8(3)
C15 C16 H16 120.1
C17 C16 H16 120.1
C12 C17 C16 121.0(3)
C12 C17 H17 119.5
C16 C17 H17 119.5
N1' C1' C2' 107.0(2)
N1' C1' H1A' 110.3
C2' C1' H1A' 110.3
N1' C1' H1B' 110.3
C2' C1' H1B' 110.3
H1A' C1' H1B' 108.6
O1' C2' N2' 124.7(3)
O1' C2' C1' 119.2(2)
N2' C2' C1' 116.1(2)
N2' C3' C5' 109.0(2)
N2' C3' C4' 109.1(2)
C5' C3' C4' 113.2(2)
N2' C3' C11' 104.7(2)
C5' C3' C11' 111.3(2)
C4' C3' C11' 109.2(2)
C3' C4' H4A' 109.5
C3' C4' H4B' 109.5
H4A' C4' H4B' 109.5
C3' C4' H4C' 109.5
H4A' C4' H4C' 109.5
H4B' C4' H4C' 109.5
C10' C5' C6' 117.4(3)
C10' C5' C3' 122.4(2)
C6' C5' C3' 120.2(2)
C7' C6' C5' 121.2(3)
C7' C6' H6' 119.4
C5' C6' H6' 119.4
C8' C7' C6' 120.1(3)
C8' C7' H7' 119.9
C6' C7' H7' 119.9
C9' C8' C7' 119.6(3)
C9' C8' H8' 120.2
C7' C8' H8' 120.2
C8' C9' C10' 120.1(3)
C8' C9' H9' 120.0
C10' C9' H9' 120.0
C5' C10' C9' 121.6(3)
C5' C10' H10' 119.2
C9' C10' H10' 119.2
C12' C11' C3' 114.2(2)
C12' C11' H111 108.7
C3' C11' H112 108.7
C12' C11' H111 108.7
C3' C11' H112 108.7
H111 C11' H112 107.6
C17' C12' C13' 118.6(3)
C17' C12' C11' 119.9(3)
C13' C12' C11' 121.4(3)
C12' C13' C14' 120.1(3)
C12' C13' H13' 119.9
C14' C13' H13' 119.9
C15' C14' C13' 120.3(4)
C15' C14' H14' 119.9
C13' C14' H14' 119.9
C16' C15' C14' 120.4(3)
C16' C15' H15' 119.8
C14' C15' H15' 119.8
C15' C16' C17' 119.7(4)
C15' C16' H16' 120.2
C17' C16' H16' 120.2
C12' C17' C16' 120.9(3)
C12' C17' H17' 119.5
C16' C17' H17' 119.5

loop_
_geom_bond_atom_site_label_1
_geom_bond_atom_site_label_2
_geom_bond_distance
O1 C2 1.226(4)
O1' C2' 1.228(3)
N1 C1 1.476(4)
N1 H1 0.93(4)
N1 H2 0.88(4)
N1 H3 0.88(4)
N2 C2 1.325(4)
N2 C3 1.477(4)
N2 H4 0.74(4)
N1' C1' 1.488(4)
N1' H1' 0.85(4)
N1' H2' 0.94(5)
N1' H3' 0.98(5)
N2' C2' 1.330(4)
N2' C3' 1.480(3)
N2' H4' 0.81(4)
C1 C2 1.521(4)
C1 H1A 0.9900
C1 H1B 0.9900
C3 C5 1.523(4)
C3 C4 1.529(4)
C3 C11 1.556(4)
C4 H4A 0.9800
C4 H4B 0.9800
C4 H4C 0.9800
C5 C10 1.385(4)
C5 C6 1.396(4)
C6 C7 1.397(5)
C6 H6 0.9500
C7 C8 1.383(7)
C7 H7 0.9500
C8 C9 1.370(6)
C8 H8 0.9500
C9 C10 1.398(5)
C9 H9 0.9500
C10 H10 0.9500
C11 C12 1.517(4)
C11 H11A 0.9900
C11 H11B 0.9900
C12 C17 1.382(4)
C12 C13 1.387(4)
C13 C14 1.387(4)
C13 H13 0.9500
C14 C15 1.379(5)
C14 H14 0.9500
C15 C16 1.373(5)
C15 H15 0.9500
C16 C17 1.388(5)
C16 H16 0.9500
C17 H17 0.9500
C1' C2' 1.522(4)
C1' H1A' 0.9900
C1' H1B' 0.9900
C3' C5' 1.525(4)
C3' C4' 1.530(4)
C3' C11' 1.551(4)
C4' H4A' 0.9800
C4' H4B' 0.9800
C4' H4C' 0.9800
C5' C10' 1.383(4)
C5' C6' 1.394(4)
C6' C7' 1.388(5)
C6' H6' 0.9500
C7' C8' 1.377(5)
C7' H7' 0.9500
C8' C9' 1.376(5)
C8' H8' 0.9500
C9' C10' 1.387(5)
C9' H9' 0.9500
C10' H10' 0.9500
C11' C12' 1.513(4)
C11' H111 0.9900
C11' H112 0.9900
C12' C17' 1.394(5)
C12' C13' 1.394(5)
C13' C14' 1.400(4)
C13' H13' 0.9500
C14' C15' 1.378(6)
C14' H14' 0.9500
C15' C16' 1.376(6)
C15' H15' 0.9500
C16' C17' 1.396(5)
C16' H16' 0.9500
C17' H17' 0.9500

loop_
_geom_torsion_atom_site_label_1
_geom_torsion_atom_site_label_2
_geom_torsion_atom_site_label_3
_geom_torsion_atom_site_label_4
_geom_torsion
C3 N2 C2 O1 -9.2(5)
C3 N2 C2 C1 169.7(3)
N1 C1 C2 O1 -11.2(4)
N1 C1 C2 N2 169.9(3)
C2 N2 C3 C5 58.1(4)
C2 N2 C3 C4 -65.4(4)
C2 N2 C3 C11 176.5(3)
N2 C3 C5 C10 -133.4(3)
C4 C3 C5 C10 -12.9(4)
C11 C3 C5 C10 112.3(3)
N2 C3 C5 C6 46.3(3)
C4 C3 C5 C6 166.8(2)
C11 C3 C5 C6 -67.9(3)
C10 C5 C6 C7 0.7(4)
C3 C5 C6 C7 -179.1(3)
C5 C6 C7 C8 0.9(5)
C6 C7 C8 C9 -1.6(5)
C7 C8 C9 C10 0.6(5)
C6 C5 C10 C9 -1.6(4)
C3 C5 C10 C9 178.1(3)
C8 C9 C10 C5 1.0(5)
N2 C3 C11 C12 167.8(3)
C5 C3 C11 C12 -75.1(3)
C4 C3 C11 C12 51.4(3)
C3 C11 C12 C17 -97.6(4)
C3 C11 C12 C13 82.2(4)
C17 C12 C13 C14 0.2(5)
C11 C12 C13 C14 -179.6(3)
C12 C13 C14 C15 0.2(6)
C13 C14 C15 C16 -0.6(6)
C14 C15 C16 C17 0.6(6)
C13 C12 C17 C16 -0.2(5)
C11 C12 C17 C16 179.6(3)
C15 C16 C17 C12 -0.2(6)
C3' N2' C2' O1' -2.4(4)
C3' N2' C2' C1' 179.0(2)
N1' C1' C2' O1' -55.9(3)
N1' C1' C2' N2' 122.8(3)
C2' N2' C3' C5' -68.5(3)
C2' N2' C3' C4' 55.5(3)
C2' N2' C3' C11' 172.3(3)
N2' C3' C5' C10' 146.6(3)
C4' C3' C5' C10' 25.0(4)
C11' C3' C5' C10' -98.4(3)
N2' C3' C5' C6' -35.2(3)
C4' C3' C5' C6' -156.8(3)
C11' C3' C5' C6' 79.8(3)
C10' C5' C6' C7' -0.1(5)
C3' C5' C6' C7' -178.3(3)
C5' C6' C7' C8' -0.2(6)
C6' C7' C8' C9' 0.6(6)
C7' C8' C9' C10' -0.7(6)
C6' C5' C10' C9' -0.1(4)
C3' C5' C10' C9' 178.1(3)
C8' C9' C10' C5' 0.5(5)
N2' C3' C11' C12' -171.2(2)
C5' C3' C11' C12' 71.3(3)
C4' C3' C11' C12' -54.4(3)
C3' C11' C12' C17' 96.3(3)
C3' C11' C12' C13' -82.8(3)
C17' C12' C13' C14' -0.8(5)
C11' C12' C13' C14' 178.4(3)
C12' C13' C14' C15' 0.2(6)
C13' C14' C15' C16' 0.3(6)
C14' C15' C16' C17' -0.2(6)
C13' C12' C17' C16' 0.9(5)
C11' C12' C17' C16' -178.2(3)
C15' C16' C17' C12' -0.4(6)
